data_7060186
loop_
_publ_author_name
'R\"osch, Andreas'
'Seifert, Fabian'
'Vass, Valentin'
'G\"orls, Helmar'
'Kretschmer, Robert'

_publ_section_title
;
 Synthesis, structure, and catalytic activity of dinuclear aluminium
 bis(amidinate) and bis(guanidinate) complexes
;
_journal_issue 2
_journal_name_full 'New Journal of Chemistry'
_journal_page_first 972
_journal_page_last 981
_journal_paper_doi 10.1039/D0NJ05007E
_journal_volume 45
_journal_year 2021
_chemical_formula_moiety 'C40 H66 Al2 N6'
_chemical_formula_sum 'C40 H66 Al2 N6'
_chemical_formula_weight 684.94
_space_group_crystal_system monoclinic
_space_group_IT_number 14
_space_group_name_Hall '-P 2yn'
_space_group_name_H-M_alt 'P 1 21/n 1'
_atom_sites_solution_hydrogens geom
_audit_creation_method SHELXL-2018/3
_audit_update_record
;
2020-10-09 deposited with the CCDC.	2020-11-10 downloaded from the CCDC.
;
_cell_angle_alpha 90
_cell_angle_beta 96.659(2)
_cell_angle_gamma 90
_cell_formula_units_Z 2
_cell_length_a 9.8164(2)
_cell_length_b 14.8423(2)
_cell_length_c 14.3275(3)
_cell_measurement_reflns_used 13771
_cell_measurement_temperature 123(2)
_cell_measurement_theta_max 74.129
_cell_measurement_theta_min 4.309
_cell_volume 2073.40(7)
_computing_cell_refinement 'CrysAlisPro 1.171.38.43 (Rigaku OD, 2015)'
_computing_data_collection 'CrysAlisPro 1.171.38.43 (Rigaku OD, 2015)'
_computing_data_reduction 'CrysAlisPro 1.171.38.43 (Rigaku OD, 2015)'
_computing_molecular_graphics SHELXTL/PC
_computing_publication_material 'SHELXL-2018/3 (Sheldrick, 2018)'
_computing_structure_refinement 'SHELXL-2018/3 (Sheldrick, 2018)'
_computing_structure_solution 'SHELXT 2014/5 (Sheldrick, 2014)'
_diffrn_ambient_temperature 123(2)
_diffrn_measured_fraction_theta_full 0.997
_diffrn_measured_fraction_theta_max 0.967
_diffrn_measurement_device_type 'Xcalibur, AtlasS2, Gemini ultra'
_diffrn_measurement_method '\w scans'
_diffrn_radiation_type CuK\a
_diffrn_radiation_wavelength 1.54184
_diffrn_reflns_av_R_equivalents 0.0299
_diffrn_reflns_av_unetI/netI 0.0252
_diffrn_reflns_Laue_measured_fraction_full 0.997
_diffrn_reflns_Laue_measured_fraction_max 0.967
_diffrn_reflns_limit_h_max 11
_diffrn_reflns_limit_h_min -11
_diffrn_reflns_limit_k_max 18
_diffrn_reflns_limit_k_min -18
_diffrn_reflns_limit_l_max 17
_diffrn_reflns_limit_l_min -17
_diffrn_reflns_number 13771
_diffrn_reflns_point_group_measured_fraction_full 0.997
_diffrn_reflns_point_group_measured_fraction_max 0.967
_diffrn_reflns_theta_full 67.684
_diffrn_reflns_theta_max 74.129
_diffrn_reflns_theta_min 4.304
_diffrn_source 'micro-focus sealed X-ray tube'
_exptl_absorpt_coefficient_mu 0.879
_exptl_absorpt_correction_T_max 0.942
_exptl_absorpt_correction_T_min 0.901
_exptl_absorpt_correction_type gaussian
_exptl_absorpt_process_details
; 
CrysAlisPro 1.171.38.43 (Rigaku Oxford Diffraction, 2015) 
Numerical absorption correction based on gaussian integration over 
   a multifaceted crystal model 
Empirical absorption correction using spherical harmonics, 
 implemented in SCALE3 ABSPACK scaling algorithm. 
;
_exptl_crystal_colour colourless
_exptl_crystal_density_diffrn 1.097
_exptl_crystal_density_method 'not measured'
_exptl_crystal_description prism
_exptl_crystal_F_000 748
_exptl_crystal_size_max 0.162
_exptl_crystal_size_mid 0.101
_exptl_crystal_size_min 0.089
_refine_diff_density_max 0.291
_refine_diff_density_min -0.237
_refine_diff_density_rms 0.040
_refine_ls_extinction_method none
_refine_ls_goodness_of_fit_ref 1.046
_refine_ls_hydrogen_treatment constr
_refine_ls_matrix_type full
_refine_ls_number_parameters 223
_refine_ls_number_reflns 4086
_refine_ls_number_restraints 0
_refine_ls_restrained_S_all 1.046
_refine_ls_R_factor_all 0.0422
_refine_ls_R_factor_gt 0.0355
_refine_ls_shift/su_max 0.001
_refine_ls_shift/su_mean 0.000
_refine_ls_structure_factor_coef Fsqd
_refine_ls_weighting_details 'w=1/[\s^2^(Fo^2^)+(0.0468P)^2^+0.6531P] where P=(Fo^2^+2Fc^2^)/3'
_refine_ls_weighting_scheme calc
_refine_ls_wR_factor_gt 0.0918
_refine_ls_wR_factor_ref 0.0961
_reflns_Friedel_coverage 0.000
_reflns_number_gt 3569
_reflns_number_total 4086
_reflns_threshold_expression 'I > 2\s(I)'
_cod_data_source_file d0nj05007e2.cif
_cod_data_source_block FO7075_4a
_cod_depositor_comments 'Adding full bibliography for 7060181--7060191.cif.'
_cod_original_sg_symbol_H-M 'P 21/n'
_cod_database_code 7060186
_shelx_shelxl_version_number 2018/3
_shelx_space_group_comment
; 
The symmetry employed for this shelxl refinement is uniquely defined 
by the following loop, which should always be used as a source of 
symmetry information in preference to the above space-group names. 
They are only intended as comments. 
;
_shelx_estimated_absorpt_t_min 0.871
_shelx_estimated_absorpt_t_max 0.926

loop_
_space_group_symop_operation_xyz
'x, y, z'
'-x+1/2, y+1/2, -z+1/2'
'-x, -y, -z'
'x-1/2, -y-1/2, z-1/2'

loop_
_atom_site_label
_atom_site_type_symbol
_atom_site_fract_x
_atom_site_fract_y
_atom_site_fract_z
_atom_site_U_iso_or_equiv
_atom_site_adp_type
_atom_site_occupancy
_atom_site_site_symmetry_order
_atom_site_calc_flag
_atom_site_refinement_flags_posn
_atom_site_refinement_flags_adp
_atom_site_refinement_flags_occupancy
_atom_site_disorder_assembly
_atom_site_disorder_group
Al1 Al 0.54961(4) 0.39945(3) 0.31223(3) 0.02067(11) Uani 1 1 d . . . . .
N1 N 0.45777(10) 0.28745(7) 0.33411(7) 0.0172(2) Uani 1 1 d . . . . .
N2 N 0.43844(10) 0.41282(7) 0.41316(7) 0.0167(2) Uani 1 1 d . . . . .
N3 N 0.30770(11) 0.28597(7) 0.45554(7) 0.0186(2) Uani 1 1 d . . . . .
C1 C 0.41090(12) 0.20937(8) 0.28168(9) 0.0178(3) Uani 1 1 d . . . . .
C2 C 0.49557(13) 0.13231(8) 0.28822(9) 0.0206(3) Uani 1 1 d . . . . .
C3 C 0.45427(15) 0.05694(9) 0.23485(11) 0.0312(3) Uani 1 1 d . . . . .
H3A H 0.510867 0.004842 0.238616 0.037 Uiso 1 1 calc R U . . .
C4 C 0.33192(16) 0.05665(11) 0.17631(13) 0.0406(4) Uani 1 1 d . . . . .
H4A H 0.303803 0.004248 0.141158 0.049 Uiso 1 1 calc R U . . .
C5 C 0.25096(15) 0.13282(11) 0.16922(11) 0.0343(4) Uani 1 1 d . . . . .
H5A H 0.167506 0.132270 0.128371 0.041 Uiso 1 1 calc R U . . .
C6 C 0.28826(13) 0.21047(9) 0.22034(9) 0.0226(3) Uani 1 1 d . . . . .
C7 C 0.63120(13) 0.13192(9) 0.35112(9) 0.0221(3) Uani 1 1 d . . . . .
H7A H 0.625837 0.178601 0.400886 0.026 Uiso 1 1 calc R U . . .
C8 C 0.66240(17) 0.04148(10) 0.40006(11) 0.0342(3) Uani 1 1 d . . . . .
H8A H 0.585209 0.024021 0.433827 0.051 Uiso 1 1 calc R U . . .
H8B H 0.745551 0.046991 0.444674 0.051 Uiso 1 1 calc R U . . .
H8C H 0.676452 -0.004532 0.353067 0.051 Uiso 1 1 calc R U . . .
C9 C 0.74764(14) 0.15836(10) 0.29442(11) 0.0309(3) Uani 1 1 d . . . . .
H9A H 0.726298 0.216312 0.263332 0.046 Uiso 1 1 calc R U . . .
H9B H 0.758012 0.112108 0.246944 0.046 Uiso 1 1 calc R U . . .
H9C H 0.833266 0.163623 0.336622 0.046 Uiso 1 1 calc R U . . .
C10 C 0.19570(13) 0.29274(9) 0.20759(10) 0.0249(3) Uani 1 1 d . . . . .
H10A H 0.241313 0.343090 0.245672 0.030 Uiso 1 1 calc R U . . .
C11 C 0.05670(15) 0.27517(11) 0.24217(12) 0.0358(4) Uani 1 1 d . . . . .
H11A H 0.070280 0.258378 0.308747 0.054 Uiso 1 1 calc R U . . .
H11B H 0.010066 0.226019 0.205610 0.054 Uiso 1 1 calc R U . . .
H11C H 0.000541 0.329832 0.234325 0.054 Uiso 1 1 calc R U . . .
C12 C 0.17453(17) 0.32256(13) 0.10498(11) 0.0406(4) Uani 1 1 d . . . . .
H12A H 0.263886 0.330649 0.081904 0.061 Uiso 1 1 calc R U . . .
H12B H 0.124085 0.379656 0.099911 0.061 Uiso 1 1 calc R U . . .
H12C H 0.122031 0.276509 0.067245 0.061 Uiso 1 1 calc R U . . .
C13 C 0.39607(11) 0.32651(8) 0.40360(8) 0.0153(2) Uani 1 1 d . . . . .
C14 C 0.28941(14) 0.18740(8) 0.46225(10) 0.0234(3) Uani 1 1 d . . . . .
H14A H 0.378468 0.156582 0.478370 0.028 Uiso 1 1 calc R U . . .
H14B H 0.243649 0.162358 0.402656 0.028 Uiso 1 1 calc R U . . .
C15 C 0.19883(15) 0.17837(10) 0.54119(11) 0.0305(3) Uani 1 1 d . . . . .
H15A H 0.254377 0.178682 0.603447 0.037 Uiso 1 1 calc R U . . .
H15B H 0.143979 0.122281 0.534566 0.037 Uiso 1 1 calc R U . . .
C16 C 0.10697(14) 0.26144(9) 0.52838(10) 0.0270(3) Uani 1 1 d . . . . .
H16A H 0.032670 0.253014 0.476196 0.032 Uiso 1 1 calc R U . . .
H16B H 0.066025 0.275598 0.586634 0.032 Uiso 1 1 calc R U . . .
C17 C 0.20651(13) 0.33499(9) 0.50549(10) 0.0238(3) Uani 1 1 d . . . . .
H17A H 0.158849 0.381923 0.464839 0.029 Uiso 1 1 calc R U . . .
H17B H 0.251289 0.363581 0.563527 0.029 Uiso 1 1 calc R U . . .
C18 C 0.47981(17) 0.46256(11) 0.19586(11) 0.0360(4) Uani 1 1 d . . . . .
H18A H 0.532861 0.517811 0.190143 0.054 Uiso 1 1 calc R U . . .
H18B H 0.383038 0.477928 0.197570 0.054 Uiso 1 1 calc R U . . .
H18C H 0.488709 0.423400 0.141825 0.054 Uiso 1 1 calc R U . . .
C19 C 0.74824(14) 0.40105(10) 0.35126(12) 0.0327(3) Uani 1 1 d . . . . .
H19A H 0.796332 0.375441 0.301200 0.049 Uiso 1 1 calc R U . . .
H19B H 0.768822 0.365231 0.408622 0.049 Uiso 1 1 calc R U . . .
H19C H 0.778608 0.463287 0.363426 0.049 Uiso 1 1 calc R U . . .
C20 C 0.44212(12) 0.46549(8) 0.49869(8) 0.0166(2) Uani 1 1 d . . . . .
H20A H 0.457562 0.425351 0.554094 0.020 Uiso 1 1 calc R U . . .
H20B H 0.353377 0.496738 0.500560 0.020 Uiso 1 1 calc R U . . .

loop_
_atom_site_aniso_label
_atom_site_aniso_U_11
_atom_site_aniso_U_22
_atom_site_aniso_U_33
_atom_site_aniso_U_23
_atom_site_aniso_U_13
_atom_site_aniso_U_12
Al1 0.0210(2) 0.0187(2) 0.0238(2) -0.00459(15) 0.00899(14) -0.00483(13)
N1 0.0165(5) 0.0153(5) 0.0204(5) -0.0037(4) 0.0047(4) -0.0013(4)
N2 0.0174(5) 0.0142(5) 0.0189(5) -0.0025(4) 0.0035(4) -0.0010(4)
N3 0.0214(5) 0.0144(5) 0.0211(5) -0.0010(4) 0.0068(4) -0.0009(4)
C1 0.0181(6) 0.0171(6) 0.0190(6) -0.0043(5) 0.0055(4) -0.0034(4)
C2 0.0204(6) 0.0188(6) 0.0234(6) -0.0042(5) 0.0057(5) -0.0015(5)
C3 0.0281(7) 0.0219(7) 0.0435(9) -0.0135(6) 0.0041(6) 0.0024(5)
C4 0.0340(8) 0.0322(8) 0.0539(10) -0.0267(8) -0.0025(7) -0.0036(6)
C5 0.0230(7) 0.0374(8) 0.0402(9) -0.0172(7) -0.0054(6) -0.0026(6)
C6 0.0189(6) 0.0250(7) 0.0241(7) -0.0053(5) 0.0032(5) -0.0017(5)
C7 0.0231(6) 0.0189(6) 0.0241(7) -0.0035(5) 0.0022(5) 0.0031(5)
C8 0.0419(8) 0.0260(7) 0.0345(8) 0.0019(6) 0.0035(6) 0.0079(6)
C9 0.0214(7) 0.0338(8) 0.0377(8) -0.0004(6) 0.0040(6) -0.0005(5)
C10 0.0198(6) 0.0284(7) 0.0256(7) -0.0020(5) -0.0008(5) 0.0013(5)
C11 0.0225(7) 0.0432(9) 0.0422(9) -0.0001(7) 0.0055(6) 0.0062(6)
C12 0.0372(8) 0.0521(10) 0.0311(8) 0.0078(7) -0.0011(6) 0.0030(7)
C13 0.0139(5) 0.0152(5) 0.0164(6) 0.0004(4) -0.0003(4) 0.0011(4)
C14 0.0281(7) 0.0154(6) 0.0277(7) 0.0022(5) 0.0069(5) -0.0021(5)
C15 0.0362(8) 0.0239(7) 0.0338(8) 0.0070(6) 0.0138(6) -0.0027(6)
C16 0.0266(7) 0.0264(7) 0.0301(7) 0.0015(6) 0.0119(5) -0.0043(5)
C17 0.0247(6) 0.0206(6) 0.0284(7) -0.0008(5) 0.0128(5) 0.0001(5)
C18 0.0403(8) 0.0410(9) 0.0284(8) 0.0056(7) 0.0114(6) -0.0086(7)
C19 0.0225(7) 0.0301(7) 0.0478(9) -0.0119(7) 0.0135(6) -0.0065(5)
C20 0.0176(6) 0.0152(6) 0.0171(6) -0.0019(5) 0.0021(4) 0.0001(4)

loop_
_atom_type_symbol
_atom_type_description
_atom_type_scat_dispersion_real
_atom_type_scat_dispersion_imag
_atom_type_scat_source
C C 0.0181 0.0091 'International Tables Vol C Tables 4.2.6.8 and 6.1.1.4'
H H 0.0000 0.0000 'International Tables Vol C Tables 4.2.6.8 and 6.1.1.4'
N N 0.0311 0.0180 'International Tables Vol C Tables 4.2.6.8 and 6.1.1.4'
Al Al 0.2130 0.2455 'International Tables Vol C Tables 4.2.6.8 and 6.1.1.4'

loop_
_geom_angle_atom_site_label_1
_geom_angle_atom_site_label_2
_geom_angle_atom_site_label_3
_geom_angle
_geom_angle_site_symmetry_1
_geom_angle_site_symmetry_3
_geom_angle_publ_flag
N2 Al1 N1 69.54(4) . . ?
N2 Al1 C18 114.65(6) . . ?
N1 Al1 C18 115.09(6) . . ?
N2 Al1 C19 114.60(6) . . ?
N1 Al1 C19 115.47(6) . . ?
C18 Al1 C19 118.19(7) . . ?
C1 N1 Al1 137.75(8) . . ?
C13 N2 C20 125.09(10) . . ?
C13 N2 Al1 91.19(7) . . ?
C20 N2 Al1 136.99(8) . . ?
C13 N3 C14 124.63(10) . . ?
C13 N3 C17 123.91(10) . . ?
C14 N3 C17 111.18(10) . . ?
C6 C1 C2 120.41(11) . . ?
C6 C1 N1 121.32(11) . . ?
C2 C1 N1 118.14(11) . . ?
C3 C2 C1 118.98(12) . . ?
C3 C2 C7 120.23(12) . . ?
C1 C2 C7 120.78(11) . . ?
C4 C3 C2 120.93(13) . . ?
C4 C3 H3A 119.5 . . ?
C2 C3 H3A 119.5 . . ?
C5 C4 C3 119.65(13) . . ?
C5 C4 H4A 120.2 . . ?
C3 C4 H4A 120.2 . . ?
C4 C5 C6 121.73(13) . . ?
C4 C5 H5A 119.1 . . ?
C6 C5 H5A 119.1 . . ?
C5 C6 C1 118.26(12) . . ?
C5 C6 C10 119.00(12) . . ?
C1 C6 C10 122.74(12) . . ?
C2 C7 C9 109.99(11) . . ?
C2 C7 C8 113.00(11) . . ?
C9 C7 C8 110.30(11) . . ?
C2 C7 H7A 107.8 . . ?
C9 C7 H7A 107.8 . . ?
C8 C7 H7A 107.8 . . ?
C7 C8 H8A 109.5 . . ?
C7 C8 H8B 109.5 . . ?
H8A C8 H8B 109.5 . . ?
C7 C8 H8C 109.5 . . ?
H8A C8 H8C 109.5 . . ?
H8B C8 H8C 109.5 . . ?
C7 C9 H9A 109.5 . . ?
C7 C9 H9B 109.5 . . ?
H9A C9 H9B 109.5 . . ?
C7 C9 H9C 109.5 . . ?
H9A C9 H9C 109.5 . . ?
H9B C9 H9C 109.5 . . ?
C6 C10 C12 111.18(12) . . ?
C6 C10 C11 111.59(12) . . ?
C12 C10 C11 109.57(12) . . ?
C6 C10 H10A 108.1 . . ?
C12 C10 H10A 108.1 . . ?
C11 C10 H10A 108.1 . . ?
C10 C11 H11A 109.5 . . ?
C10 C11 H11B 109.5 . . ?
H11A C11 H11B 109.5 . . ?
C10 C11 H11C 109.5 . . ?
H11A C11 H11C 109.5 . . ?
H11B C11 H11C 109.5 . . ?
C10 C12 H12A 109.5 . . ?
C10 C12 H12B 109.5 . . ?
H12A C12 H12B 109.5 . . ?
C10 C12 H12C 109.5 . . ?
H12A C12 H12C 109.5 . . ?
H12B C12 H12C 109.5 . . ?
N3 C13 N2 125.33(11) . . ?
N3 C13 N1 125.86(11) . . ?
N2 C13 N1 108.81(10) . . ?
N3 C14 C15 102.78(10) . . ?
N3 C14 H14A 111.2 . . ?
C15 C14 H14A 111.2 . . ?
N3 C14 H14B 111.2 . . ?
C15 C14 H14B 111.2 . . ?
H14A C14 H14B 109.1 . . ?
C14 C15 C16 103.13(11) . . ?
C14 C15 H15A 111.1 . . ?
C16 C15 H15A 111.1 . . ?
C14 C15 H15B 111.1 . . ?
C16 C15 H15B 111.1 . . ?
H15A C15 H15B 109.1 . . ?
C17 C16 C15 102.69(11) . . ?
C17 C16 H16A 111.2 . . ?
C15 C16 H16A 111.2 . . ?
C17 C16 H16B 111.2 . . ?
C15 C16 H16B 111.2 . . ?
H16A C16 H16B 109.1 . . ?
N3 C17 C16 103.56(10) . . ?
N3 C17 H17A 111.0 . . ?
C16 C17 H17A 111.0 . . ?
N3 C17 H17B 111.0 . . ?
C16 C17 H17B 111.0 . . ?
H17A C17 H17B 109.0 . . ?
Al1 C18 H18A 109.5 . . ?
Al1 C18 H18B 109.5 . . ?
H18A C18 H18B 109.5 . . ?
Al1 C18 H18C 109.5 . . ?
H18A C18 H18C 109.5 . . ?
H18B C18 H18C 109.5 . . ?
Al1 C19 H19A 109.5 . . ?
Al1 C19 H19B 109.5 . . ?
H19A C19 H19B 109.5 . . ?
Al1 C19 H19C 109.5 . . ?
H19A C19 H19C 109.5 . . ?
H19B C19 H19C 109.5 . . ?
N2 C20 C20 109.14(12) . 3_666 ?
N2 C20 H20A 109.9 . . ?
C20 C20 H20A 109.9 3_666 . ?
N2 C20 H20B 109.9 . . ?
C20 C20 H20B 109.9 3_666 . ?
H20A C20 H20B 108.3 . . ?

loop_
_geom_bond_atom_site_label_1
_geom_bond_atom_site_label_2
_geom_bond_distance
_geom_bond_site_symmetry_2
_geom_bond_publ_flag
Al1 N2 1.9202(11) . ?
Al1 N1 1.9339(11) . ?
Al1 C18 1.9652(16) . ?
Al1 C19 1.9652(15) . ?
N1 C13 1.3542(16) . ?
N1 C1 1.4279(15) . ?
N2 C13 1.3489(15) . ?
N2 C20 1.4505(15) . ?
N3 C13 1.3484(16) . ?
N3 C14 1.4784(16) . ?
N3 C17 1.4809(16) . ?
C1 C6 1.4059(18) . ?
C1 C2 1.4106(17) . ?
C2 C3 1.3887(18) . ?
C2 C7 1.5187(18) . ?
C3 C4 1.383(2) . ?
C3 H3A 0.9500 . ?
C4 C5 1.379(2) . ?
C4 H4A 0.9500 . ?
C5 C6 1.3916(19) . ?
C5 H5A 0.9500 . ?
C6 C10 1.5204(18) . ?
C7 C9 1.5283(19) . ?
C7 C8 1.5289(19) . ?
C7 H7A 1.0000 . ?
C8 H8A 0.9800 . ?
C8 H8B 0.9800 . ?
C8 H8C 0.9800 . ?
C9 H9A 0.9800 . ?
C9 H9B 0.9800 . ?
C9 H9C 0.9800 . ?
C10 C12 1.526(2) . ?
C10 C11 1.5270(19) . ?
C10 H10A 1.0000 . ?
C11 H11A 0.9800 . ?
C11 H11B 0.9800 . ?
C11 H11C 0.9800 . ?
C12 H12A 0.9800 . ?
C12 H12B 0.9800 . ?
C12 H12C 0.9800 . ?
C14 C15 1.5234(18) . ?
C14 H14A 0.9900 . ?
C14 H14B 0.9900 . ?
C15 C16 1.526(2) . ?
C15 H15A 0.9900 . ?
C15 H15B 0.9900 . ?
C16 C17 1.5259(18) . ?
C16 H16A 0.9900 . ?
C16 H16B 0.9900 . ?
C17 H17A 0.9900 . ?
C17 H17B 0.9900 . ?
C18 H18A 0.9800 . ?
C18 H18B 0.9800 . ?
C18 H18C 0.9800 . ?
C19 H19A 0.9800 . ?
C19 H19B 0.9800 . ?
C19 H19C 0.9800 . ?
C20 C20 1.527(2) 3_666 ?
C20 H20A 0.9900 . ?
C20 H20B 0.9900 . ?
